data_4064394
loop_
_publ_author_name
'Ko, Chi-Chiu'
'Siu, Jacky Wai-Kit'
'Cheung, Apple Wai-Yi'
'Yiu, Shek-Man'

_publ_section_title
;
 Synthesis, Characterization, and Photophysical and Emission
 Solvatochromic Study of Rhenium(I) Tetra(isocyano) Diimine Complexes
;
_journal_issue 10
_journal_name_full Organometallics
_journal_page_first 2701
_journal_paper_doi 10.1021/om200074t
_journal_volume 30
_journal_year 2011
_chemical_absolute_configuration ad
_chemical_formula_moiety 'C40 H16 Cl12 N6 Re, F6 P'
_chemical_formula_sum 'C40 H16 Cl12 F6 N6 P Re'
_chemical_formula_weight 1337.16
_chemical_name_systematic
;
 ? 
;
_space_group_crystal_system orthorhombic
_space_group_IT_number 19
_space_group_name_Hall 'P 2ac 2ab'
_space_group_name_H-M_alt 'P 21 21 21'
_symmetry_space_group_name_Hall 'P 2ac 2ab'
_symmetry_space_group_name_H-M 'P 21 21 21'
_atom_sites_solution_hydrogens geom
_atom_sites_solution_primary direct
_atom_sites_solution_secondary difmap
_audit_creation_date 2011-01-11
_audit_creation_method
;
  Olex2 1.1
  (compiled 2010.09.30 svn.r1450, GUI svn.r3284)
;
_cell_angle_alpha 90.00
_cell_angle_beta 90.00
_cell_angle_gamma 90.00
_cell_formula_units_Z 4
_cell_length_a 14.2773(2)
_cell_length_b 17.1955(2)
_cell_length_c 18.9925(3)
_cell_measurement_reflns_used 11514
_cell_measurement_temperature 133(2)
_cell_measurement_theta_max 71.5469
_cell_measurement_theta_min 3.4644
_cell_volume 4662.76(11)
_computing_cell_refinement
;
CrysAlisPro, Oxford Diffraction Ltd.,
Version 1.171.33.66 (release 28-04-2010 CrysAlis171 .NET)
(compiled Apr 28 2010,14:27:37)
;
_computing_data_collection
;
CrysAlisPro, Oxford Diffraction Ltd.,
Version 1.171.33.66 (release 28-04-2010 CrysAlis171 .NET)
(compiled Apr 28 2010,14:27:37)
;
_computing_data_reduction
;
CrysAlisPro, Oxford Diffraction Ltd.,
Version 1.171.33.66 (release 28-04-2010 CrysAlis171 .NET)
(compiled Apr 28 2010,14:27:37)
;
_computing_molecular_graphics
;
O. V. Dolomanov, L. J. Bourhis, R. J. Gildea, J. A. K. Howard and H. Puschmann,
OLEX2: a complete structure solution, refinement and analysis program.
J. Appl. Cryst. (2009). 42, 339-341.
;
_computing_publication_material
;
O. V. Dolomanov, L. J. Bourhis, R. J. Gildea, J. A. K. Howard and H. Puschmann,
OLEX2: a complete structure solution, refinement and analysis program.
J. Appl. Cryst. (2009). 42, 339-341.
;
_computing_structure_refinement 'SHELXL-97 (Sheldrick, 1997)'
_computing_structure_solution 'SHELXS-97 (Sheldrick, 1990)'
_diffrn_ambient_temperature 133.0
_diffrn_detector_area_resol_mean 16.127
_diffrn_measured_fraction_theta_full 0.994
_diffrn_measured_fraction_theta_max 0.994
_diffrn_measurement_details
;
1 omega  -69.00  -24.00   1.0000   16.0000
omega____ theta____ kappa____ phi______ frames
-        0.0000  -77.0000  120.0000 45

2 omega  -11.00   29.00   1.0000   16.0000
omega____ theta____ kappa____ phi______ frames
-        0.0000  -77.0000  120.0000 40

3 omega  -89.00  -54.00   1.0000   32.0000
omega____ theta____ kappa____ phi______ frames
-      -55.0000  125.0000  -60.0000 35

4 omega  -63.00   15.00   1.0000   32.0000
omega____ theta____ kappa____ phi______ frames
-      -55.0000   37.0000   90.0000 78

5 omega   73.00   98.00   1.0000   32.0000
omega____ theta____ kappa____ phi______ frames
-       55.0000  125.0000    0.0000 25

6 omega   77.00  121.00   1.0000   32.0000
omega____ theta____ kappa____ phi______ frames
-       55.0000  125.0000   60.0000 44

7 omega   74.00  105.00   1.0000   32.0000
omega____ theta____ kappa____ phi______ frames
-       55.0000  125.0000  -30.0000 31

8 omega   37.00   72.00   1.0000   64.0000
omega____ theta____ kappa____ phi______ frames
-      110.0000  -25.0000  150.0000 35

9 omega   37.00   62.00   1.0000   64.0000
omega____ theta____ kappa____ phi______ frames
-      110.0000  -25.0000 -150.0000 25

10 omega   42.00   69.00   1.0000   64.0000
omega____ theta____ kappa____ phi______ frames
-      110.0000  -25.0000  120.0000 27

11 omega   38.00  117.00   1.0000   64.0000
omega____ theta____ kappa____ phi______ frames
-      110.0000  -88.0000  -63.0000 79

12 omega   38.00   70.00   1.0000   64.0000
omega____ theta____ kappa____ phi______ frames
-      110.0000  -25.0000 -180.0000 32

13 omega   45.00   72.00   1.0000   64.0000
omega____ theta____ kappa____ phi______ frames
-      110.0000  -25.0000   90.0000 27

14 omega   40.00   67.00   1.0000   64.0000
omega____ theta____ kappa____ phi______ frames
-      110.0000  -25.0000    0.0000 27

15 omega   50.00   81.00   1.0000   64.0000
omega____ theta____ kappa____ phi______ frames
-      110.0000  -50.0000   90.0000 31

16 omega   40.00   82.00   1.0000   64.0000
omega____ theta____ kappa____ phi______ frames
-      110.0000  -50.0000  -30.0000 42

17 omega  112.00  139.00   1.0000   64.0000
omega____ theta____ kappa____ phi______ frames
-      110.0000  -88.0000  -30.0000 27

18 omega   41.00   54.00   1.0000   64.0000
omega____ theta____ kappa____ phi______ frames
-      110.0000  -50.0000 -180.0000 13
;
_diffrn_measurement_device_type 'Xcalibur, Sapphire3, Gemini ultra'
_diffrn_measurement_method '\w scans'
_diffrn_orient_matrix_UB_11 -0.1069587
_diffrn_orient_matrix_UB_12 0.0110051
_diffrn_orient_matrix_UB_13 0.0017412
_diffrn_orient_matrix_UB_21 0.0042808
_diffrn_orient_matrix_UB_22 0.0150062
_diffrn_orient_matrix_UB_23 0.0799511
_diffrn_orient_matrix_UB_31 0.0127452
_diffrn_orient_matrix_UB_32 0.0876306
_diffrn_orient_matrix_UB_33 -0.0140648
_diffrn_radiation_monochromator mirror
_diffrn_radiation_source 'Enhance Ultra (Cu) X-ray Source'
_diffrn_radiation_type 'Cu K\a'
_diffrn_radiation_wavelength 1.5418
_diffrn_reflns_av_R_equivalents 0.0289
_diffrn_reflns_av_unetI/netI 0.0250
_diffrn_reflns_limit_h_max 17
_diffrn_reflns_limit_h_min -16
_diffrn_reflns_limit_k_max 20
_diffrn_reflns_limit_k_min -8
_diffrn_reflns_limit_l_max 20
_diffrn_reflns_limit_l_min -22
_diffrn_reflns_number 12224
_diffrn_reflns_theta_full 66.99
_diffrn_reflns_theta_max 66.99
_diffrn_reflns_theta_min 3.47
_exptl_absorpt_coefficient_mu 12.318
_exptl_absorpt_correction_T_max 1.0
_exptl_absorpt_correction_T_min 0.36438
_exptl_absorpt_correction_type multi-scan
_exptl_absorpt_process_details
;
CrysAlisPro, Oxford Diffraction Ltd.,
Version 1.171.33.66 (release 28-04-2010 CrysAlis171 .NET)
(compiled Apr 28 2010,14:27:37)
Empirical absorption correction using spherical harmonics,
implemented in SCALE3 ABSPACK scaling algorithm.
;
_exptl_crystal_colour_primary red
_exptl_crystal_density_diffrn 1.905
_exptl_crystal_density_method 'not measured'
_exptl_crystal_description irregular
_exptl_crystal_F_000 2584
_exptl_crystal_size_max 0.36
_exptl_crystal_size_mid 0.31
_exptl_crystal_size_min 0.14
_refine_diff_density_max 1.342
_refine_diff_density_min -1.435
_refine_diff_density_rms 0.099
_refine_ls_abs_structure_details 'Flack H D (1983), Acta Cryst. A39, 876-881'
_refine_ls_abs_structure_Flack 0.000(17)
_refine_ls_extinction_method none
_refine_ls_goodness_of_fit_ref 0.994
_refine_ls_hydrogen_treatment constr
_refine_ls_matrix_type full
_refine_ls_number_parameters 596
_refine_ls_number_reflns 7557
_refine_ls_number_restraints 7
_refine_ls_restrained_S_all 0.994
_refine_ls_R_factor_all 0.0378
_refine_ls_R_factor_gt 0.0355
_refine_ls_shift/su_max 0.001
_refine_ls_shift/su_mean 0.000
_refine_ls_structure_factor_coef Fsqd
_refine_ls_weighting_details 'calc w=1/[\s^2^(Fo^2^)+(0.0557P)^2^+14.2904P] where P=(Fo^2^+2Fc^2^)/3'
_refine_ls_weighting_scheme calc
_refine_ls_wR_factor_gt 0.0904
_refine_ls_wR_factor_ref 0.0922
_reflns_number_gt 7248
_reflns_number_total 7557
_reflns_threshold_expression >2sigma(I)
_cod_data_source_file om200074t_si_002.cif
_cod_data_source_block 4
_cod_database_code 4064394

loop_
_space_group_symop_id
_space_group_symop_operation_xyz
1 'x, y, z'
2 '-x+1/2, -y, z+1/2'
3 'x+1/2, -y+1/2, -z'
4 '-x, y+1/2, -z+1/2'

loop_
_atom_site_label
_atom_site_type_symbol
_atom_site_fract_x
_atom_site_fract_y
_atom_site_fract_z
_atom_site_U_iso_or_equiv
_atom_site_adp_type
_atom_site_occupancy
_atom_site_symmetry_multiplicity
_atom_site_calc_flag
_atom_site_refinement_flags
Re1 Re 0.084361(18) 0.105682(14) 0.616673(13) 0.02672(8) Uani 1 1 d .
Cl1 Cl 0.09413(17) 0.17455(11) 0.87250(12) 0.0639(5) Uani 1 1 d .
Cl2 Cl -0.09469(17) 0.00840(12) 1.06517(9) 0.0545(5) Uani 1 1 d .
Cl3 Cl -0.10596(13) -0.07580(9) 0.79398(9) 0.0432(4) Uani 1 1 d .
Cl4 Cl -0.17318(17) -0.12557(12) 0.62641(11) 0.0590(5) Uani 1 1 d .
Cl5 Cl -0.30933(13) -0.18614(10) 0.36782(9) 0.0435(4) Uani 1 1 d .
Cl6 Cl -0.07730(19) 0.05461(12) 0.40619(14) 0.0709(6) Uani 1 1 d .
Cl7 Cl 0.08014(15) 0.16234(10) 0.31489(8) 0.0442(4) Uani 1 1 d .
Cl8 Cl 0.2734(2) 0.43095(14) 0.29170(12) 0.0752(8) Uani 1 1 d .
Cl9 Cl 0.24521(15) 0.29359(11) 0.54116(10) 0.0490(4) Uani 1 1 d .
Cl10 Cl -0.05024(15) 0.32518(15) 0.48342(10) 0.0621(6) Uani 1 1 d .
Cl11 Cl -0.28295(17) 0.52736(13) 0.6072(2) 0.0871(9) Uani 1 1 d .
Cl12 Cl -0.10435(19) 0.31471(16) 0.76317(10) 0.0741(7) Uani 1 1 d .
P1 P 0.02882(12) 0.78553(10) 0.42157(10) 0.0349(4) Uani 1 1 d .
F1 F -0.0698(3) 0.7568(3) 0.4526(3) 0.0614(13) Uani 1 1 d .
F2 F 0.0400(3) 0.7056(3) 0.3814(4) 0.0721(16) Uani 1 1 d .
F3 F -0.0230(4) 0.8226(4) 0.3562(3) 0.0690(15) Uani 1 1 d .
F4 F 0.0807(4) 0.7495(4) 0.4888(3) 0.0739(15) Uani 1 1 d .
F5 F 0.0196(4) 0.8646(3) 0.4627(3) 0.0723(16) Uani 1 1 d .
F6 F 0.1286(3) 0.8111(3) 0.3919(3) 0.0558(12) Uani 1 1 d .
N1 N 0.0198(4) 0.0581(3) 0.7722(3) 0.0363(13) Uani 1 1 d .
N2 N -0.0752(5) 0.0032(4) 0.5550(4) 0.0533(17) Uani 1 1 d U
N3 N 0.1328(4) 0.1748(3) 0.4659(3) 0.0312(11) Uani 1 1 d .
N4 N -0.0311(4) 0.2580(3) 0.6271(4) 0.0427(15) Uani 1 1 d .
N5 N 0.1868(4) 0.0123(3) 0.6120(3) 0.0366(12) Uani 1 1 d .
N6 N 0.2076(4) 0.1540(3) 0.6683(3) 0.0338(12) Uani 1 1 d .
C1 C 0.0440(4) 0.0734(4) 0.7156(4) 0.0318(14) Uani 1 1 d .
C2 C -0.0155(5) 0.0441(4) 0.5743(4) 0.0357(15) Uani 1 1 d U
C3 C 0.1191(4) 0.1467(3) 0.5222(3) 0.0282(12) Uani 1 1 d .
C4 C 0.0084(4) 0.1991(3) 0.6233(3) 0.0280(12) Uani 1 1 d .
C5 C 0.1789(7) -0.0568(4) 0.5827(4) 0.052(2) Uani 1 1 d .
H5 H 0.1223 -0.0698 0.5591 0.062 Uiso 1 1 calc R
C6 C 0.2526(9) -0.1129(5) 0.5851(5) 0.074(3) Uani 1 1 d .
H6 H 0.2451 -0.1617 0.5624 0.089 Uiso 1 1 calc R
C7 C 0.3326(7) -0.0967(6) 0.6198(6) 0.071(3) Uani 1 1 d .
H7 H 0.3813 -0.1343 0.6217 0.085 Uiso 1 1 calc R
C8 C 0.3440(6) -0.0255(5) 0.6524(4) 0.058(3) Uani 1 1 d .
C9 C 0.4267(6) -0.0017(7) 0.6913(5) 0.072(3) Uani 1 1 d .
H9 H 0.4753 -0.0385 0.6987 0.086 Uiso 1 1 calc R
C10 C 0.4374(7) 0.0713(8) 0.7177(5) 0.071(3) Uani 1 1 d .
H10 H 0.4937 0.0850 0.7413 0.085 Uiso 1 1 calc R
C11 C 0.3648(5) 0.1271(6) 0.7101(4) 0.054(2) Uani 1 1 d .
C12 C 0.3705(6) 0.2023(7) 0.7350(4) 0.061(3) Uani 1 1 d .
H12 H 0.4264 0.2194 0.7574 0.074 Uiso 1 1 calc R
C13 C 0.2982(6) 0.2518(6) 0.7281(4) 0.057(2) Uani 1 1 d .
H13 H 0.3020 0.3034 0.7458 0.068 Uiso 1 1 calc R
C14 C 0.2164(5) 0.2249(5) 0.6940(4) 0.0415(17) Uani 1 1 d .
H14 H 0.1651 0.2597 0.6893 0.050 Uiso 1 1 calc R
C15 C 0.2806(4) 0.1047(5) 0.6752(3) 0.0396(15) Uani 1 1 d .
C16 C 0.2702(5) 0.0290(5) 0.6462(4) 0.0443(19) Uani 1 1 d .
C17 C -0.0055(5) 0.0464(4) 0.8412(4) 0.0318(14) Uani 1 1 d .
C18 C 0.0251(5) 0.0962(4) 0.8938(4) 0.0405(15) Uani 1 1 d .
C19 C -0.0006(5) 0.0846(4) 0.9634(4) 0.0418(17) Uani 1 1 d .
H19 H 0.0215 0.1182 0.9994 0.050 Uiso 1 1 calc R
C20 C -0.0589(5) 0.0228(4) 0.9792(3) 0.0373(16) Uani 1 1 d .
C21 C -0.0924(5) -0.0278(3) 0.9282(3) 0.0319(13) Uani 1 1 d .
H21 H -0.1328 -0.0696 0.9402 0.038 Uiso 1 1 calc R
C22 C -0.0646(4) -0.0151(4) 0.8590(3) 0.0302(14) Uani 1 1 d .
C23 C -0.1344(5) -0.0386(4) 0.5114(4) 0.0435(19) Uani 1 1 d .
C24 C -0.1835(4) -0.1013(4) 0.5378(4) 0.0377(15) Uani 1 1 d .
C25 C -0.2406(5) -0.1465(4) 0.4953(4) 0.0390(16) Uani 1 1 d .
H25 H -0.2755 -0.1889 0.5138 0.047 Uiso 1 1 calc R
C26 C -0.2445(5) -0.1268(4) 0.4239(4) 0.0354(15) Uani 1 1 d .
C27 C -0.1971(5) -0.0654(4) 0.3961(4) 0.0417(17) Uani 1 1 d .
H27 H -0.2021 -0.0533 0.3475 0.050 Uiso 1 1 calc R
C28 C -0.1421(5) -0.0213(4) 0.4397(5) 0.0433(18) Uani 1 1 d .
C29 C 0.1656(5) 0.2336(4) 0.4231(3) 0.0320(14) Uani 1 1 d .
C30 C 0.1462(5) 0.2358(4) 0.3520(4) 0.0335(14) Uani 1 1 d .
C31 C 0.1779(6) 0.2959(4) 0.3102(4) 0.0423(17) Uani 1 1 d .
H31 H 0.1625 0.2978 0.2616 0.051 Uiso 1 1 calc R
C32 C 0.2320(6) 0.3529(4) 0.3404(4) 0.0469(19) Uani 1 1 d .
C33 C 0.2534(6) 0.3534(4) 0.4118(4) 0.0459(18) Uani 1 1 d .
H33 H 0.2899 0.3940 0.4319 0.055 Uiso 1 1 calc R
C34 C 0.2201(5) 0.2934(4) 0.4525(4) 0.0355(15) Uani 1 1 d .
C35 C -0.0887(4) 0.3225(3) 0.6224(3) 0.0278(11) Uani 1 1 d .
C36 C -0.1059(4) 0.3589(4) 0.5583(3) 0.0299(14) Uani 1 1 d .
C37 C -0.1651(5) 0.4225(4) 0.5538(4) 0.0399(16) Uani 1 1 d .
H37 H -0.1770 0.4467 0.5098 0.048 Uiso 1 1 calc R
C38 C -0.2060(5) 0.4498(4) 0.6138(5) 0.0455(17) Uani 1 1 d .
C39 C -0.1891(5) 0.4170(4) 0.6787(4) 0.0399(16) Uani 1 1 d .
H39 H -0.2174 0.4373 0.7200 0.048 Uiso 1 1 calc R
C40 C -0.1298(5) 0.3539(4) 0.6817(3) 0.0353(15) Uani 1 1 d .

loop_
_atom_site_aniso_label
_atom_site_aniso_U_11
_atom_site_aniso_U_22
_atom_site_aniso_U_33
_atom_site_aniso_U_23
_atom_site_aniso_U_13
_atom_site_aniso_U_12
Re1 0.02797(12) 0.02024(12) 0.03194(13) -0.00016(11) -0.00008(12) -0.00051(11)
Cl1 0.0741(13) 0.0470(10) 0.0706(13) -0.0012(9) 0.0034(12) -0.0252(10)
Cl2 0.0718(13) 0.0608(11) 0.0310(7) 0.0045(7) 0.0022(9) 0.0137(11)
Cl3 0.0616(11) 0.0313(7) 0.0366(8) 0.0011(6) -0.0161(8) -0.0001(7)
Cl4 0.0732(13) 0.0581(12) 0.0458(10) -0.0203(9) -0.0008(9) -0.0125(10)
Cl5 0.0467(9) 0.0401(8) 0.0439(10) -0.0099(7) -0.0058(7) -0.0079(7)
Cl6 0.0681(13) 0.0465(10) 0.0982(17) -0.0024(10) 0.0228(13) -0.0252(11)
Cl7 0.0586(10) 0.0398(8) 0.0343(7) -0.0010(6) -0.0042(8) -0.0145(9)
Cl8 0.121(2) 0.0510(12) 0.0539(12) 0.0043(10) 0.0244(13) -0.0382(14)
Cl9 0.0573(11) 0.0469(10) 0.0430(9) -0.0089(8) -0.0094(8) -0.0058(9)
Cl10 0.0563(11) 0.0917(16) 0.0383(9) -0.0297(10) 0.0089(8) -0.0171(11)
Cl11 0.0581(12) 0.0431(11) 0.160(3) 0.0121(16) 0.0013(17) 0.0241(9)
Cl12 0.0877(18) 0.0957(17) 0.0388(9) 0.0349(11) 0.0003(10) -0.0210(15)
P1 0.0339(9) 0.0258(8) 0.0450(9) 0.0024(7) 0.0146(8) 0.0057(7)
F1 0.041(3) 0.072(3) 0.071(3) 0.015(3) 0.026(2) 0.011(2)
F2 0.052(3) 0.042(2) 0.122(5) -0.031(3) 0.029(3) -0.004(2)
F3 0.060(3) 0.101(4) 0.046(2) 0.014(3) 0.015(2) 0.022(3)
F4 0.058(3) 0.099(4) 0.064(3) 0.031(3) 0.007(3) 0.029(3)
F5 0.087(4) 0.054(3) 0.076(4) -0.023(3) 0.009(3) 0.019(3)
F6 0.045(2) 0.057(3) 0.065(3) -0.005(3) 0.023(2) -0.012(2)
N1 0.045(3) 0.035(3) 0.030(3) 0.008(2) 0.006(2) 0.010(3)
N2 0.042(3) 0.040(3) 0.077(5) -0.024(3) 0.006(4) -0.006(3)
N3 0.034(3) 0.027(3) 0.033(3) -0.001(2) -0.002(2) 0.002(2)
N4 0.033(3) 0.025(3) 0.070(4) -0.001(3) -0.006(3) 0.000(2)
N5 0.047(3) 0.026(3) 0.037(3) 0.007(3) 0.016(3) 0.009(2)
N6 0.038(3) 0.037(3) 0.026(2) 0.001(2) -0.010(2) -0.005(2)
C1 0.024(3) 0.022(3) 0.050(4) -0.007(3) -0.002(3) 0.006(2)
C2 0.032(3) 0.029(3) 0.046(4) -0.018(3) 0.006(3) -0.013(3)
C3 0.030(3) 0.023(3) 0.031(3) -0.001(3) -0.003(3) 0.001(2)
C4 0.026(3) 0.024(3) 0.034(3) 0.001(3) -0.003(3) -0.004(2)
C5 0.070(6) 0.032(4) 0.054(4) 0.005(3) 0.028(4) 0.008(4)
C6 0.120(9) 0.030(4) 0.073(6) 0.019(4) 0.052(7) 0.023(6)
C7 0.071(6) 0.073(7) 0.070(6) 0.038(6) 0.039(5) 0.039(5)
C8 0.062(5) 0.061(5) 0.052(5) 0.039(4) 0.033(4) 0.031(4)
C9 0.035(4) 0.124(9) 0.056(5) 0.053(6) 0.011(4) 0.032(5)
C10 0.051(6) 0.108(9) 0.053(5) 0.032(6) -0.005(4) 0.007(5)
C11 0.034(4) 0.098(8) 0.030(3) 0.018(4) 0.000(3) 0.004(4)
C12 0.044(4) 0.102(8) 0.039(4) 0.004(5) -0.015(4) -0.016(5)
C13 0.053(5) 0.082(6) 0.035(4) -0.008(4) -0.009(4) -0.028(5)
C14 0.044(4) 0.052(4) 0.028(3) -0.001(3) -0.007(3) -0.008(3)
C15 0.029(3) 0.059(4) 0.031(3) 0.018(4) 0.000(2) 0.001(3)
C16 0.038(4) 0.056(5) 0.039(3) 0.028(3) 0.018(3) 0.022(3)
C17 0.034(3) 0.028(3) 0.034(3) 0.001(3) -0.001(3) 0.011(3)
C18 0.037(3) 0.033(3) 0.051(4) -0.002(3) 0.001(3) 0.003(3)
C19 0.050(4) 0.035(4) 0.040(4) -0.008(3) -0.008(3) 0.004(3)
C20 0.041(4) 0.043(4) 0.027(3) 0.000(3) 0.001(3) 0.014(3)
C21 0.035(3) 0.027(3) 0.034(3) 0.010(2) -0.002(3) 0.007(3)
C22 0.032(3) 0.025(3) 0.034(3) 0.001(2) -0.010(3) 0.007(2)
C23 0.027(3) 0.040(4) 0.064(5) -0.033(4) 0.006(3) -0.004(3)
C24 0.032(3) 0.039(3) 0.042(3) -0.025(3) 0.005(3) 0.000(3)
C25 0.035(3) 0.031(3) 0.051(4) -0.015(3) 0.013(3) -0.005(3)
C26 0.026(3) 0.037(4) 0.043(4) -0.015(3) -0.004(3) 0.005(3)
C27 0.037(3) 0.028(3) 0.060(5) 0.001(3) 0.008(3) 0.005(3)
C28 0.030(3) 0.029(3) 0.072(5) -0.011(4) 0.012(3) -0.002(3)
C29 0.029(3) 0.031(3) 0.036(3) -0.006(3) 0.006(3) 0.007(3)
C30 0.038(4) 0.028(3) 0.034(3) -0.007(3) 0.003(3) -0.004(3)
C31 0.057(5) 0.037(4) 0.033(3) 0.002(3) 0.013(3) 0.004(3)
C32 0.071(5) 0.026(3) 0.044(4) -0.005(3) 0.019(4) -0.013(3)
C33 0.049(4) 0.040(4) 0.048(4) -0.007(3) 0.011(4) -0.011(4)
C34 0.037(4) 0.032(3) 0.037(3) -0.011(3) 0.007(3) 0.001(3)
C35 0.025(2) 0.019(2) 0.040(3) 0.001(2) -0.005(3) -0.010(2)
C36 0.032(3) 0.033(3) 0.024(3) -0.002(2) -0.005(2) -0.009(3)
C37 0.040(4) 0.038(4) 0.042(4) 0.016(3) -0.015(3) -0.006(3)
C38 0.035(3) 0.026(3) 0.075(5) -0.008(4) -0.006(4) 0.004(3)
C39 0.040(4) 0.031(3) 0.048(4) -0.008(3) 0.013(3) -0.001(3)
C40 0.041(4) 0.041(4) 0.024(3) 0.006(3) 0.003(3) -0.010(3)

loop_
_atom_type_symbol
_atom_type_description
_atom_type_scat_dispersion_real
_atom_type_scat_dispersion_imag
_atom_type_scat_source
C C 0.0181 0.0091 'International Tables Vol C Tables 4.2.6.8 and 6.1.1.4'
N N 0.0311 0.0180 'International Tables Vol C Tables 4.2.6.8 and 6.1.1.4'
F F 0.0727 0.0534 'International Tables Vol C Tables 4.2.6.8 and 6.1.1.4'
P P 0.2955 0.4335 'International Tables Vol C Tables 4.2.6.8 and 6.1.1.4'
Cl Cl 0.3639 0.7018 'International Tables Vol C Tables 4.2.6.8 and 6.1.1.4'
Re Re -5.2083 5.8923 'International Tables Vol C Tables 4.2.6.8 and 6.1.1.4'
H H 0.0000 0.0000 'International Tables Vol C Tables 4.2.6.8 and 6.1.1.4'

loop_
_geom_angle_atom_site_label_1
_geom_angle_atom_site_label_2
_geom_angle_atom_site_label_3
_geom_angle
F2 P1 F1 89.9(3)
F2 P1 F4 90.1(3)
F2 P1 F6 88.8(3)
F3 P1 F1 90.1(3)
F3 P1 F2 91.1(4)
F3 P1 F4 178.8(3)
F3 P1 F6 91.7(3)
F4 P1 F1 89.7(3)
F5 P1 F1 90.6(3)
F5 P1 F2 178.7(4)
F5 P1 F3 90.1(3)
F5 P1 F4 88.7(3)
F5 P1 F6 90.7(3)
F6 P1 F1 177.8(3)
F6 P1 F4 88.6(3)
N1 C1 Re1 177.2(6)
N1 C17 C18 120.9(7)
N1 C17 C22 120.1(6)
N2 C2 Re1 173.5(7)
N2 C23 C28 121.4(7)
N3 C3 Re1 174.3(6)
N3 C29 C30 122.0(6)
N3 C29 C34 119.4(6)
N4 C4 Re1 175.1(5)
N4 C35 C36 121.5(6)
N5 Re1 N6 75.9(2)
N5 C5 H5 118.9
N5 C5 C6 122.1(10)
N5 C16 C8 122.8(8)
N5 C16 C15 117.4(6)
N6 C14 C13 123.4(8)
N6 C14 H14 118.3
N6 C15 C11 121.8(8)
N6 C15 C16 117.2(6)
C1 Re1 N5 91.5(2)
C1 Re1 N6 85.2(2)
C1 N1 C17 174.7(7)
C2 Re1 N5 94.2(3)
C2 Re1 N6 169.5(3)
C2 Re1 C1 91.5(3)
C2 Re1 C3 90.2(3)
C2 N2 C23 161.7(9)
C3 Re1 N5 93.3(2)
C3 Re1 N6 94.0(2)
C3 Re1 C1 174.8(3)
C3 N3 C29 152.1(6)
C4 Re1 N5 171.6(2)
C4 Re1 N6 96.1(2)
C4 Re1 C1 90.4(3)
C4 Re1 C2 93.9(3)
C4 Re1 C3 84.5(3)
C4 N4 C35 169.6(7)
C5 N5 Re1 128.7(6)
C5 N5 C16 117.3(7)
C5 C6 H6 120.0
C6 C5 H5 118.9
C6 C7 H7 120.0
C6 C7 C8 120.1(8)
C7 C6 C5 120.1(10)
C7 C6 H6 120.0
C7 C8 C9 125.0(9)
C7 C8 C16 117.5(10)
C8 C7 H7 120.0
C8 C9 H9 118.7
C8 C16 C15 119.8(8)
C9 C10 H10 119.9
C9 C10 C11 120.3(9)
C10 C9 C8 122.6(8)
C10 C9 H9 118.7
C10 C11 C15 118.7(10)
C11 C10 H10 119.9
C11 C12 H12 119.5
C12 C11 C10 123.7(9)
C12 C11 C15 117.6(8)
C12 C13 H13 120.9
C12 C13 C14 118.2(9)
C13 C12 C11 121.0(8)
C13 C12 H12 119.5
C13 C14 H14 118.3
C14 N6 Re1 126.6(5)
C14 N6 C15 118.1(6)
C14 C13 H13 120.9
C15 N6 Re1 115.3(5)
C16 N5 Re1 114.0(4)
C16 C8 C9 117.4(9)
C16 C15 C11 121.0(7)
C17 C18 Cl1 119.7(6)
C17 C22 Cl3 119.6(5)
C18 C17 C22 119.0(6)
C18 C19 H19 120.7
C19 C18 Cl1 119.4(6)
C19 C18 C17 120.9(7)
C19 C20 Cl2 119.6(5)
C19 C20 C21 122.6(6)
C20 C19 C18 118.5(6)
C20 C19 H19 120.7
C20 C21 H21 121.2
C20 C21 C22 117.6(6)
C21 C20 Cl2 117.8(6)
C21 C22 Cl3 119.0(5)
C21 C22 C17 121.4(6)
C22 C21 H21 121.2
C23 C24 Cl4 119.7(5)
C23 C24 C25 121.7(7)
C23 C28 Cl6 118.6(6)
C24 C23 N2 119.9(8)
C24 C23 C28 118.6(6)
C24 C25 H25 121.6
C24 C25 C26 116.8(7)
C25 C24 Cl4 118.6(6)
C25 C26 Cl5 118.2(5)
C26 C25 H25 121.6
C26 C27 H27 120.7
C26 C27 C28 118.7(7)
C27 C26 Cl5 118.8(6)
C27 C26 C25 123.0(6)
C27 C28 Cl6 120.3(7)
C27 C28 C23 121.1(7)
C28 C27 H27 120.7
C29 C30 Cl7 119.2(5)
C29 C34 Cl9 120.3(5)
C30 C29 C34 118.6(7)
C30 C31 H31 120.7
C31 C30 Cl7 119.5(6)
C31 C30 C29 121.3(7)
C31 C32 Cl8 121.4(6)
C31 C32 C33 122.3(7)
C32 C31 C30 118.6(7)
C32 C31 H31 120.7
C32 C33 H33 121.1
C33 C32 Cl8 116.2(6)
C33 C34 Cl9 118.4(6)
C33 C34 C29 121.2(7)
C34 C33 C32 117.9(7)
C34 C33 H33 121.1
C35 C36 Cl10 119.1(5)
C35 C40 Cl12 119.2(5)
C36 C37 H37 120.6
C37 C36 Cl10 119.7(5)
C37 C36 C35 121.2(6)
C37 C38 Cl11 118.4(7)
C37 C38 C39 122.1(6)
C38 C37 C36 118.8(6)
C38 C37 H37 120.6
C38 C39 H39 121.0
C38 C39 C40 117.9(6)
C39 C38 Cl11 119.4(6)
C39 C40 Cl12 118.4(5)
C39 C40 C35 122.4(6)
C40 C35 N4 121.0(6)
C40 C35 C36 117.5(5)
C40 C39 H39 121.0

loop_
_geom_bond_atom_site_label_1
_geom_bond_atom_site_label_2
_geom_bond_distance
Re1 N5 2.174(5)
Re1 N6 2.179(5)
Re1 C1 2.043(7)
Re1 C2 1.950(6)
Re1 C3 1.991(6)
Re1 C4 1.942(6)
Cl1 C18 1.717(7)
Cl2 C20 1.729(7)
Cl3 C22 1.722(6)
Cl4 C24 1.741(7)
Cl5 C26 1.742(6)
Cl6 C28 1.723(7)
Cl7 C30 1.727(7)
Cl8 C32 1.734(7)
Cl9 C34 1.722(7)
Cl10 C36 1.730(6)
Cl11 C38 1.732(7)
Cl12 C40 1.726(7)
P1 F1 1.604(5)
P1 F2 1.580(5)
P1 F3 1.578(5)
P1 F4 1.601(5)
P1 F5 1.574(5)
P1 F6 1.594(4)
N1 C1 1.159(9)
N1 C17 1.375(9)
N2 C2 1.164(9)
N2 C23 1.384(9)
N3 C3 1.190(8)
N3 C29 1.378(9)
N4 C4 1.162(8)
N4 C35 1.383(8)
N5 C5 1.318(10)
N5 C16 1.386(10)
N6 C14 1.318(9)
N6 C15 1.351(9)
C5 H5 0.9500
C5 C6 1.428(13)
C6 H6 0.9500
C6 C7 1.348(16)
C7 H7 0.9500
C7 C8 1.382(15)
C8 C9 1.453(15)
C8 C16 1.414(10)
C9 H9 0.9500
C9 C10 1.360(16)
C10 H10 0.9500
C10 C11 1.419(13)
C11 C12 1.380(14)
C11 C15 1.425(10)
C12 H12 0.9500
C12 C13 1.344(14)
C13 H13 0.9500
C13 C14 1.414(10)
C14 H14 0.9500
C15 C16 1.422(12)
C17 C18 1.387(10)
C17 C22 1.393(9)
C18 C19 1.386(11)
C19 H19 0.9500
C19 C20 1.382(10)
C20 C21 1.387(10)
C21 H21 0.9500
C21 C22 1.391(9)
C23 C24 1.381(11)
C23 C28 1.398(12)
C24 C25 1.385(9)
C25 H25 0.9500
C25 C26 1.398(10)
C26 C27 1.360(10)
C27 H27 0.9500
C27 C28 1.369(11)
C29 C30 1.379(9)
C29 C34 1.405(10)
C30 C31 1.378(10)
C31 H31 0.9500
C31 C32 1.375(11)
C32 C33 1.390(11)
C33 H33 0.9500
C33 C34 1.374(10)
C35 C36 1.392(9)
C35 C40 1.380(9)
C36 C37 1.384(10)
C37 H37 0.9500
C37 C38 1.363(12)
C38 C39 1.376(12)
C39 H39 0.9500
C39 C40 1.377(10)
